data_7211612
loop_
_publ_author_name
'Wang, Ying'
'Zhang, Zhen-Jie'
'Shi, Wei'
'Cheng, Peng'
'Liao, Dai-Zheng'
'Yan, Shi-Ping'

_publ_section_title
;
 3D heterometal--organic frameworks based on oxydiacetic acid
;
_journal_issue 4
_journal_name_full CrystEngComm
_journal_page_first 1086
_journal_paper_doi 10.1039/b910838f
_journal_volume 12
_journal_year 2010
_chemical_formula_sum 'C24 H24 La2 O36 Zn3'
_chemical_formula_weight 1362.42
_chemical_name_systematic
;
?
;
_space_group_IT_number 192
_symmetry_cell_setting hexagonal
_symmetry_space_group_name_Hall '-P 6 2c'
_symmetry_space_group_name_H-M 'P 6/m c c'
_atom_sites_solution_hydrogens geom
_atom_sites_solution_primary direct
_atom_sites_solution_secondary difmap
_audit_creation_method SHELXL-97
_cell_angle_alpha 90.00
_cell_angle_beta 90.00
_cell_angle_gamma 120.00
_cell_formula_units_Z 2
_cell_length_a 15.3708(10)
_cell_length_b 15.3708(10)
_cell_length_c 15.118(2)
_cell_measurement_reflns_used 5568
_cell_measurement_temperature 293(2)
_cell_measurement_theta_max 27.88
_cell_measurement_theta_min 2.65
_cell_volume 3093.3(5)
_computing_cell_refinement 'APEX II CCD area detector'
_computing_data_collection 'APEX II CCD area detector'
_computing_data_reduction 'APEX II CCD area detector'
_computing_molecular_graphics 'Bruker SHELXTL'
_computing_publication_material 'Bruker SHELXTL'
_computing_structure_refinement 'SHELXL-97 (Sheldrick, 1997)'
_computing_structure_solution 'SHELXS-97 (Sheldrick, 1990)'
_diffrn_ambient_temperature 293(2)
_diffrn_measured_fraction_theta_full 0.998
_diffrn_measured_fraction_theta_max 0.998
_diffrn_measurement_device_type 'APEX II CCD area detector'
_diffrn_measurement_method 'phi and omega scans'
_diffrn_radiation_monochromator graphite
_diffrn_radiation_source 'fine-focus sealed tube'
_diffrn_radiation_type MoK\a
_diffrn_radiation_wavelength 0.71073
_diffrn_reflns_av_R_equivalents 0.0265
_diffrn_reflns_av_sigmaI/netI 0.0115
_diffrn_reflns_limit_h_max 20
_diffrn_reflns_limit_h_min -19
_diffrn_reflns_limit_k_max 20
_diffrn_reflns_limit_k_min -19
_diffrn_reflns_limit_l_max 19
_diffrn_reflns_limit_l_min -19
_diffrn_reflns_number 19215
_diffrn_reflns_theta_full 27.95
_diffrn_reflns_theta_max 27.95
_diffrn_reflns_theta_min 2.65
_exptl_absorpt_coefficient_mu 2.583
_exptl_absorpt_correction_T_max 0.7822
_exptl_absorpt_correction_T_min 0.6003
_exptl_absorpt_correction_type multi-scan
_exptl_absorpt_process_details SADABS
_exptl_crystal_colour colorless
_exptl_crystal_density_diffrn 1.463
_exptl_crystal_density_meas ?
_exptl_crystal_density_method 'not measured'
_exptl_crystal_description Prism
_exptl_crystal_F_000 1404
_exptl_crystal_size_max 0.22
_exptl_crystal_size_mid 0.12
_exptl_crystal_size_min 0.10
_platon_squeeze_details
;
;
_refine_diff_density_max 0.656
_refine_diff_density_min -0.753
_refine_diff_density_rms 0.105
_refine_ls_extinction_method none
_refine_ls_goodness_of_fit_ref 1.135
_refine_ls_hydrogen_treatment constr
_refine_ls_matrix_type full
_refine_ls_number_parameters 54
_refine_ls_number_reflns 1299
_refine_ls_number_restraints 0
_refine_ls_restrained_S_all 1.135
_refine_ls_R_factor_all 0.0312
_refine_ls_R_factor_gt 0.0243
_refine_ls_shift/su_max 0.000
_refine_ls_shift/su_mean 0.000
_refine_ls_structure_factor_coef Fsqd
_refine_ls_weighting_details 'calc w=1/[\s^2^(Fo^2^)+(0.0556P)^2^+1.6805P] where P=(Fo^2^+2Fc^2^)/3'
_refine_ls_weighting_scheme calc
_refine_ls_wR_factor_gt 0.0893
_refine_ls_wR_factor_ref 0.0918
_reflns_number_gt 1032
_reflns_number_total 1299
_reflns_threshold_expression >2sigma(I)
_cod_data_source_file b910838f.txt
_cod_data_source_block La_Zn
_cod_depositor_comments
;
The following automatic conversions were performed:

'_symmetry_cell_setting' value 'Hexagonal' changed to 'hexagonal'
according to /home/saulius/struct/CIF-dictionaries/cif_core.dic
dictionary named 'cif_core.dic' version 2.4.2 from
2011-04-26.

'_exptl_absorpt_correction_type' value 'MULTI-SCAN'
changed to 'multi-scan' according to
/home/saulius/struct/CIF-dictionaries/cif_core.dic dictionary named
'cif_core.dic' version 2.4.2 from 2011-04-26.

Automatic conversion script
Id: cif_fix_values 1891 2012-01-12 08:04:46Z andrius 

The following automatic conversions were performed:

'_exptl_crystal_density_meas' value 'None' was changed to '?' - the
value is perceived as not measured.

Automatic conversion script
Id: cif_fix_values 3008 2015-01-20 13:52:24Z robertas 
;
_cod_original_cell_volume 3093.4(5)
_cod_original_sg_symbol_H-M P6/mcc
_cod_database_code 7211612

loop_
_symmetry_equiv_pos_as_xyz
'x, y, z'
'-y, x-y, z'
'-x+y, -x, z'
'-x, -y, z'
'y, -x+y, z'
'x-y, x, z'
'y, x, -z+1/2'
'x-y, -y, -z+1/2'
'-x, -x+y, -z+1/2'
'-y, -x, -z+1/2'
'-x+y, y, -z+1/2'
'x, x-y, -z+1/2'
'-x, -y, -z'
'y, -x+y, -z'
'x-y, x, -z'
'x, y, -z'
'-y, x-y, -z'
'-x+y, -x, -z'
'-y, -x, z-1/2'
'-x+y, y, z-1/2'
'x, x-y, z-1/2'
'y, x, z-1/2'
'x-y, -y, z-1/2'
'-x, -x+y, z-1/2'

loop_
_atom_site_label
_atom_site_type_symbol
_atom_site_fract_x
_atom_site_fract_y
_atom_site_fract_z
_atom_site_U_iso_or_equiv
_atom_site_adp_type
_atom_site_occupancy
_atom_site_symmetry_multiplicity
_atom_site_calc_flag
_atom_site_refinement_flags
La1 La 0.6667 0.3333 0.2500 0.01962(14) Uani 1 6 d S
Zn1 Zn 0.5000 0.0000 0.0000 0.02273(17) Uani 1 4 d S
O1 O 0.61795(15) 0.19285(15) 0.14196(13) 0.0360(4) Uani 1 1 d .
O2 O 0.61082(18) 0.05201(16) 0.09595(16) 0.0542(7) Uani 1 1 d .
O3 O 0.76391(10) 0.23609(10) 0.2500 0.0351(7) Uani 1 2 d S
O4 O 0.50806(19) -0.13505(18) 0.0000 0.0308(6) Uani 1 2 d S
C1 C 0.6470(2) 0.1297(2) 0.1416(2) 0.0368(6) Uani 1 1 d .
C2 C 0.7331(3) 0.1487(3) 0.2001(3) 0.0686(13) Uani 1 1 d .
H2A H 0.7130 0.0919 0.2394 0.082 Uiso 1 1 calc R
H2B H 0.7887 0.1559 0.1642 0.082 Uiso 1 1 calc R

loop_
_atom_site_aniso_label
_atom_site_aniso_U_11
_atom_site_aniso_U_22
_atom_site_aniso_U_33
_atom_site_aniso_U_23
_atom_site_aniso_U_13
_atom_site_aniso_U_12
La1 0.02041(16) 0.02041(16) 0.0180(2) 0.000 0.000 0.01020(8)
Zn1 0.0243(3) 0.0178(3) 0.0220(3) 0.000 0.000 0.0076(2)
O1 0.0425(10) 0.0335(10) 0.0371(10) -0.0151(9) -0.0161(9) 0.0228(9)
O2 0.0646(15) 0.0457(13) 0.0669(15) -0.0364(12) -0.0418(12) 0.0385(12)
O3 0.0338(11) 0.0338(11) 0.0441(16) -0.0206(10) -0.0206(10) 0.0218(12)
O4 0.0344(13) 0.0248(12) 0.0321(13) 0.000 0.000 0.0140(11)
C1 0.0411(15) 0.0327(14) 0.0403(15) -0.0140(12) -0.0166(13) 0.0211(12)
C2 0.079(3) 0.058(2) 0.095(3) -0.057(2) -0.060(2) 0.054(2)

loop_
_atom_type_symbol
_atom_type_description
_atom_type_scat_dispersion_real
_atom_type_scat_dispersion_imag
_atom_type_scat_source
C C 0.0033 0.0016 'International Tables Vol C Tables 4.2.6.8 and 6.1.1.4'
H H 0.0000 0.0000 'International Tables Vol C Tables 4.2.6.8 and 6.1.1.4'
O O 0.0106 0.0060 'International Tables Vol C Tables 4.2.6.8 and 6.1.1.4'
Zn Zn 0.2839 1.4301 'International Tables Vol C Tables 4.2.6.8 and 6.1.1.4'
La La -0.2871 2.4523 'International Tables Vol C Tables 4.2.6.8 and 6.1.1.4'

loop_
_geom_angle_atom_site_label_1
_geom_angle_atom_site_label_2
_geom_angle_atom_site_label_3
_geom_angle
_geom_angle_site_symmetry_1
_geom_angle_site_symmetry_3
O1 La1 O1 149.99(9) 12 .
O1 La1 O1 82.08(7) 12 11_655
O1 La1 O1 83.41(10) . 11_655
O1 La1 O1 121.63(9) 12 2_655
O1 La1 O1 82.08(7) . 2_655
O1 La1 O1 149.99(9) 11_655 2_655
O1 La1 O1 82.08(7) 12 10_665
O1 La1 O1 121.62(9) . 10_665
O1 La1 O1 82.08(7) 11_655 10_665
O1 La1 O1 83.41(10) 2_655 10_665
O1 La1 O1 83.41(10) 12 3_665
O1 La1 O1 82.08(7) . 3_665
O1 La1 O1 121.62(9) 11_655 3_665
O1 La1 O1 82.08(7) 2_655 3_665
O1 La1 O1 149.99(9) 10_665 3_665
O1 La1 O3 75.00(5) 12 3_665
O1 La1 O3 75.00(5) . 3_665
O1 La1 O3 60.81(4) 11_655 3_665
O1 La1 O3 138.29(5) 2_655 3_665
O1 La1 O3 138.29(5) 10_665 3_665
O1 La1 O3 60.81(4) 3_665 3_665
O1 La1 O3 138.29(5) 12 .
O1 La1 O3 60.81(4) . .
O1 La1 O3 75.00(5) 11_655 .
O1 La1 O3 74.99(5) 2_655 .
O1 La1 O3 60.81(4) 10_665 .
O1 La1 O3 138.29(5) 3_665 .
O3 La1 O3 120.0 3_665 .
O1 La1 O3 60.81(4) 12 2_655
O1 La1 O3 138.29(5) . 2_655
O1 La1 O3 138.29(5) 11_655 2_655
O1 La1 O3 60.81(4) 2_655 2_655
O1 La1 O3 75.00(5) 10_665 2_655
O1 La1 O3 75.00(5) 3_665 2_655
O3 La1 O3 120.0 3_665 2_655
O3 La1 O3 120.0 . 2_655
O2 Zn1 O2 180.0 . 13_655
O2 Zn1 O2 90.99(15) . 4_655
O2 Zn1 O2 89.01(15) 13_655 4_655
O2 Zn1 O2 89.01(15) . 16
O2 Zn1 O2 90.99(15) 13_655 16
O2 Zn1 O2 180.00(10) 4_655 16
O2 Zn1 O4 93.49(7) . 13_655
O2 Zn1 O4 86.51(7) 13_655 13_655
O2 Zn1 O4 86.51(7) 4_655 13_655
O2 Zn1 O4 93.49(7) 16 13_655
O2 Zn1 O4 86.51(7) . .
O2 Zn1 O4 93.49(7) 13_655 .
O2 Zn1 O4 93.49(7) 4_655 .
O2 Zn1 O4 86.50(7) 16 .
O4 Zn1 O4 180.0 13_655 .
C1 O1 La1 126.95(17) . .
C1 O2 Zn1 130.26(18) . .
C2 O3 C2 114.9(3) 10_665 .
C2 O3 La1 122.54(16) 10_665 .
C2 O3 La1 122.54(16) . .
O2 C1 O1 125.7(3) . .
O2 C1 C2 116.3(2) . .
O1 C1 C2 118.0(2) . .
O3 C2 C1 110.3(2) . .
O3 C2 H2A 109.6 . .
C1 C2 H2A 109.6 . .
O3 C2 H2B 109.6 . .
C1 C2 H2B 109.6 . .
H2A C2 H2B 108.1 . .

loop_
_geom_bond_atom_site_label_1
_geom_bond_atom_site_label_2
_geom_bond_distance
_geom_bond_site_symmetry_2
La1 O1 2.5049(18) 12
La1 O1 2.5049(18) .
La1 O1 2.5049(18) 11_655
La1 O1 2.5049(18) 2_655
La1 O1 2.5049(18) 10_665
La1 O1 2.5049(18) 3_665
La1 O3 2.589(3) 3_665
La1 O3 2.589(3) .
La1 O3 2.589(3) 2_655
Zn1 O2 2.070(2) .
Zn1 O2 2.070(2) 13_655
Zn1 O2 2.070(2) 4_655
Zn1 O2 2.070(2) 16
Zn1 O4 2.140(2) 13_655
Zn1 O4 2.140(2) .
O1 C1 1.255(3) .
O2 C1 1.244(3) .
O3 C2 1.401(3) 10_665
O3 C2 1.401(3) .
C1 C2 1.494(4) .
C2 H2A 0.9700 .
C2 H2B 0.9700 .

loop_
_geom_torsion_atom_site_label_1
_geom_torsion_atom_site_label_2
_geom_torsion_atom_site_label_3
_geom_torsion_atom_site_label_4
_geom_torsion
_geom_torsion_site_symmetry_1
_geom_torsion_site_symmetry_4
O1 La1 O1 C1 -126.9(3) 12 .
O1 La1 O1 C1 -65.5(2) 11_655 .
O1 La1 O1 C1 88.2(3) 2_655 .
O1 La1 O1 C1 11.0(2) 10_665 .
O1 La1 O1 C1 171.2(3) 3_665 .
O3 La1 O1 C1 -126.9(3) 3_665 .
O3 La1 O1 C1 11.0(2) . .
O3 La1 O1 C1 114.5(2) 2_655 .
O2 Zn1 O2 C1 -23(12) 13_655 .
O2 Zn1 O2 C1 -79.3(3) 4_655 .
O2 Zn1 O2 C1 100.7(3) 16 .
O4 Zn1 O2 C1 7.3(3) 13_655 .
O4 Zn1 O2 C1 -172.7(3) . .
O1 La1 O3 C2 -38.8(2) 12 10_665
O1 La1 O3 C2 171.4(2) . 10_665
O1 La1 O3 C2 -97.8(2) 11_655 10_665
O1 La1 O3 C2 82.2(2) 2_655 10_665
O1 La1 O3 C2 -8.6(2) 10_665 10_665
O1 La1 O3 C2 141.2(2) 3_665 10_665
O3 La1 O3 C2 -140.3(2) 3_665 10_665
O3 La1 O3 C2 39.7(2) 2_655 10_665
O1 La1 O3 C2 141.2(2) 12 .
O1 La1 O3 C2 -8.6(2) . .
O1 La1 O3 C2 82.2(2) 11_655 .
O1 La1 O3 C2 -97.8(2) 2_655 .
O1 La1 O3 C2 171.4(2) 10_665 .
O1 La1 O3 C2 -38.8(2) 3_665 .
O3 La1 O3 C2 39.7(2) 3_665 .
O3 La1 O3 C2 -140.3(2) 2_655 .
Zn1 O2 C1 O1 4.5(5) . .
Zn1 O2 C1 C2 -175.0(3) . .
La1 O1 C1 O2 168.5(3) . .
La1 O1 C1 C2 -12.0(4) . .
C2 O3 C2 C1 -173.3(4) 10_665 .
La1 O3 C2 C1 6.7(4) . .
O2 C1 C2 O3 -177.7(3) . .
O1 C1 C2 O3 2.8(5) . .

loop_
_platon_squeeze_void_nr
_platon_squeeze_void_average_x
_platon_squeeze_void_average_y
_platon_squeeze_void_average_z
_platon_squeeze_void_volume
_platon_squeeze_void_count_electrons
_platon_squeeze_void_content
1 0.000 0.000 -0.024 1058 138 ' '
